data_1548357
loop_
_publ_author_name
'Valentina Colombo'
'Norberto Masciocchi'
'Giovanni Palmisano'

_publ_section_title
;
 Crystal Chemistry of the Antibiotic Doripenem
;
_journal_name_full 'Journal of Pharmaceutical Sciences'
_journal_page_first 3641
_journal_page_last 3647
_journal_paper_doi 10.1002/jps.24166
_journal_volume 103
_journal_year 2014
_chemical_formula_moiety 'C15 H26 N4 O7 S2'
_chemical_formula_structural 'C15 H24 N4 O6 S2 (H2 O)'
_chemical_formula_sum 'C15 H26 N4 O7 S2'
_chemical_formula_weight 438.50
_chemical_name_common 'Doripenem monohydrate'
_chemical_name_systematic
;
?
;
_space_group_crystal_system monoclinic
_space_group_IT_number 4
_space_group_name_H-M_alt 'P 1 21 1'
_symmetry_space_group_name_Hall 'P 2yb'
_symmetry_space_group_name_H-M 'P 1 21 1'
_cell_angle_alpha 90
_cell_angle_beta 100.3692(19)
_cell_angle_gamma 90
_cell_formula_units_Z 2
_cell_length_a 11.37522(34)
_cell_length_b 8.61856(27)
_cell_length_c 10.00122(29)
_cell_measurement_temperature 298
_cell_volume 964.49(5)
_computing_cell_refinement 'TOPAS, Bruker AXS 2005, Karlsruhe, Germany'
_computing_publication_material 'TOPAS, Bruker AXS 2005, Karlsruhe, Germany'
_computing_structure_refinement 'TOPAS, Bruker AXS 2005, Karlsruhe, Germany'
_computing_structure_solution 'TOPAS, Bruker AXS 2005, Karlsruhe, Germany'
_diffrn_ambient_temperature 298
_diffrn_detector_type 'Bruker Lynxeye linear PSD'
_diffrn_measurement_device_type 'Bruker AXS D8 Advance'
_diffrn_radiation_monochromator 'Ni filter'
_diffrn_source_target Cu
_diffrn_source_type 'sealed X-ray tube'
_exptl_absorpt_coefficient_mu 2.94
_exptl_crystal_density_diffrn 1.50
_exptl_crystal_density_method 'not measured'
_exptl_crystal_F_000 464
_pd_char_colour colorless
_pd_char_particle_morphology plate-like
_pd_instr_location ' ?'
_pd_meas_2theta_range_inc 0.02
_pd_meas_2theta_range_max 105
_pd_meas_2theta_range_min 7
_pd_meas_number_of_points 4901
_pd_meas_scan_method step
_pd_proc_2theta_range_inc 0.02
_pd_proc_2theta_range_max 105
_pd_proc_2theta_range_min 7
_pd_proc_ls_background_function 'Chebychev polynomial'
_pd_proc_ls_profile_function 'fundamental parameters approach'
_pd_proc_ls_prof_R_factor 0.074
_pd_proc_ls_prof_wR_expected 0.008
_pd_proc_ls_prof_wR_factor 0.099
_pd_spec_mounting
;
packed powder pellet
;
_pd_spec_mount_mode reflection
_pd_spec_shape flat_sheet
_pd_spec_size_axial 8.8
_pd_spec_size_equat 10
_pd_spec_size_thick 0.2
_refine_ls_extinction_method none
_refine_ls_goodness_of_fit_all 12.9
_refine_ls_hydrogen_treatment riding
_refine_ls_matrix_type fullcycle
_refine_ls_number_parameters 45
_refine_ls_number_restraints 0
_refine_ls_shift/su_max .01
_refine_ls_structure_factor_coef Inet
_refine_ls_weighting_details 'w = 1/[Y~i~]'
_refine_ls_weighting_scheme calc
_cod_data_source_file jps24166-sup-0002-S2.cif
_cod_data_source_block Compound_Dor.H2O
_cod_depositor_comments
;
The following automatic conversions were performed:

'_refine_ls_weighting_scheme' value '1/[Y~i~]' was changed to 'calc'.
A new data item '_refine_ls_weighting_details' was created with the
value set to 'w = 1/[Y~i~]'.

Automatic conversion script
Id: cif_fix_values 5376 2017-05-30 11:51:03Z andrius 
;
_cod_original_cell_volume 964.487(50)
_cod_database_code 1548357

loop_
_symmetry_equiv_pos_as_xyz
'-x, y+1/2, -z'
'x, y, z'

loop_
_atom_site_label
_atom_site_type_symbol
_atom_site_symmetry_multiplicity
_atom_site_fract_x
_atom_site_fract_y
_atom_site_fract_z
_atom_site_occupancy
_atom_site_B_iso_or_equiv
Ow2 O 2 -0.30828(95) 0.5023(27) 0.5239(11) 1 5.51(12)
C1 C 2 -0.06745608 -0.1411637 0.9966534 1 5.51(12)
H1a H 2 -0.092352 -0.04373252 0.9299475 1 5.51(12)
H1b H 2 -0.1419387 -0.2199734 0.989403 1 5.51(12)
H1c H 2 -0.04299068 -0.1005377 1.099875 1 5.51(12)
C2 C 2 0.0371965 -0.2239307 0.9557727 1 5.51(12)
H2a H 2 0.05714547 -0.3194725 1.025767 1 5.51(12)
O1 O 2 0.009658032 -0.2798755 0.8191905 1 5.51(12)
H1o H 2 -0.05585111 -0.3454128 0.8101214 1 5.51(12)
C3 C 2 0.1443921 -0.1180528 0.9642191 1 5.51(12)
H3a H 2 0.09036651 -0.03785032 0.8966735 1 5.51(12)
C4 C 2 0.2151163 -0.0719441 1.101001 1 5.51(12)
O2 O 2 0.1925031 0.001922878 1.199426 1 5.51(12)
C5 C 2 0.2650126 -0.1812287 0.937499 1 5.51(12)
H5a H 2 0.2565131 -0.2938613 0.8898267 1 5.51(12)
N1 N 2 0.3188929 -0.1348881 1.074354 1 5.51(12)
C6 C 2 0.3437597 -0.098598 0.8465829 1 5.51(12)
H6a H 2 0.353352 -0.1632679 0.7568948 1 5.51(12)
C7 C 2 0.4580798 -0.07531251 0.9501229 1 5.51(12)
C8 C 2 0.4391617 -0.08610978 1.080237 1 5.51(12)
C9 C 2 0.5236803 -0.05597563 1.208547 1 5.51(12)
O3 O 2 0.487489 -0.0744695 1.315715 1 5.51(12)
O4 O 2 0.6268995 -0.01560503 1.194077 1 5.51(12)
H4o H 2 0.6924239 -0.07503422 1.231645 1 5.51(12)
C10 C 2 0.2917841 0.05586664 0.7868974 1 5.51(12)
H10a H 2 0.3561129 0.1133931 0.7369513 1 5.51(12)
H10b H 2 0.2112061 0.03421271 0.7143196 1 5.51(12)
H10c H 2 0.2714875 0.1286025 0.8674541 1 5.51(12)
S1 S 2 0.5964523 -0.02180794 0.9114401 1 5.51(12)
C11 C 2 0.5891154 -0.0683087 0.7341346 1 5.51(12)
H11a H 2 0.4932679 -0.05758555 0.7084847 1 5.51(12)
C12 C 2 0.579181 -0.2165743 0.6601042 1 5.51(12)
H12a H 2 0.6361026 -0.2961095 0.7253075 1 5.51(12)
H12b H 2 0.4906884 -0.2651483 0.6338193 1 5.51(12)
C13 C 2 0.6616409 0.04928155 0.6713147 1 5.51(12)
H13a H 2 0.73153 0.09737629 0.7471789 1 5.51(12)
H13b H 2 0.6052724 0.1415508 0.6234219 1 5.51(12)
C14 C 2 0.7144684 -0.04269931 0.566039 1 5.51(12)
H14a H 2 0.7209182 0.03177868 0.4810473 1 5.51(12)
N2 N 2 0.6297851 -0.1811208 0.5344338 1 5.51(12)
H1n2 H 2 0.5636569 -0.1547187 0.4576304 1 5.51(12)
C15 C 2 0.8412601 -0.09824583 0.6083827 1 5.51(12)
H15a H 2 0.851216 -0.1525362 0.7068993 1 5.51(12)
H15b H 2 0.9013538 -0.0008186672 0.6134851 1 5.51(12)
N3 N 2 0.8708994 -0.215956 0.5044758 1 5.51(12)
H2n3 H 2 0.9180596 -0.3032555 0.5535048 1 5.51(12)
S2 S 2 0.9552006 -0.1271198 0.3941747 1 5.51(12)
O5 O 2 0.873497 0.01490186 0.3056082 1 5.51(12)
O6 O 2 0.9920118 -0.2607467 0.2853521 1 5.51(12)
N4 N 2 1.054666 -0.06638544 0.4667344 1 5.51(12)
H1n4 H 2 1.103053 -0.1504903 0.5191863 1 5.51(12)
H2n4 H 2 1.032867 0.01275118 0.531178 1 5.51(12)

loop_
_atom_type_symbol
_atom_type_description
_atom_type_scat_source
C C 'International Tables for Crystallography (Vol. IV)'
H H 'International Tables for Crystallography (Vol. IV)'
N N 'International Tables for Crystallography (Vol. IV)'
O O 'International Tables for Crystallography (Vol. IV)'
S S 'International Tables for Crystallography (Vol. IV)'

loop_
_diffrn_radiation_type
'Cu K\a'
